data_1550602
loop_
_publ_author_name
'Sharma, Mahendra Kumar'
'Sinhababu, Soumen'
'Mahawar, Pritam'
'Mukherjee, Goutam'
'Pandey, Bhawana'
'Rajaraman, Gopalan'
'Selvarajan, Nagendran'

_publ_section_title
;
 Donor-Acceptor-Stabilized Germanium Analogues of Acid Chloride, Ester,
 and Acyl Pyrrole Compounds: Synthesis and Reactivity
;
_journal_name_full 'Chemical Science'
_journal_paper_doi 10.1039/C8SC05380D
_journal_year 2019
_chemical_formula_moiety 'C39 H28 B F15 Ge N2 O S'
_chemical_formula_sum 'C39 H28 B F15 Ge N2 O S'
_chemical_formula_weight 941.11
_chemical_name_systematic
; 
 ? 
;
_space_group_IT_number 14
_symmetry_cell_setting monoclinic
_symmetry_space_group_name_Hall '-P 2ybc'
_symmetry_space_group_name_H-M 'P 1 21/c 1'
_atom_sites_solution_hydrogens geom
_atom_sites_solution_primary direct
_atom_sites_solution_secondary difmap
_audit_creation_method SHELXL-97
_audit_update_record
;
2018-06-22 deposited with the CCDC.    2019-02-18 downloaded from the CCDC.
;
_cell_angle_alpha 90.00
_cell_angle_beta 104.94(4)
_cell_angle_gamma 90.00
_cell_formula_units_Z 4
_cell_length_a 15.032(14)
_cell_length_b 11.229(12)
_cell_length_c 23.30(2)
_cell_measurement_reflns_used 9890
_cell_measurement_temperature 100(2)
_cell_measurement_theta_max 24.91
_cell_measurement_theta_min 2.29
_cell_volume 3800(6)
_computing_cell_refinement 'Bruker SMART'
_computing_data_collection 'Bruker SMART'
_computing_data_reduction 'Bruker SAINT'
_computing_molecular_graphics 'Bruker SHELXTL'
_computing_publication_material 'Bruker SHELXTL'
_computing_structure_refinement 'SHELXL-97 (Sheldrick, 1997)'
_computing_structure_solution 'SHELXS-97 (Sheldrick, 1990)'
_diffrn_ambient_temperature 100(2)
_diffrn_measured_fraction_theta_full 0.999
_diffrn_measured_fraction_theta_max 0.999
_diffrn_measurement_device_type 'CCD area detector'
_diffrn_measurement_method 'phi and omega scans'
_diffrn_radiation_monochromator graphite
_diffrn_radiation_source 'fine-focus sealed tube'
_diffrn_radiation_type MoK\a
_diffrn_radiation_wavelength 0.71073
_diffrn_reflns_av_R_equivalents 0.0732
_diffrn_reflns_av_sigmaI/netI 0.0572
_diffrn_reflns_limit_h_max 17
_diffrn_reflns_limit_h_min -17
_diffrn_reflns_limit_k_max 13
_diffrn_reflns_limit_k_min -13
_diffrn_reflns_limit_l_max 27
_diffrn_reflns_limit_l_min -27
_diffrn_reflns_number 39248
_diffrn_reflns_theta_full 24.99
_diffrn_reflns_theta_max 24.99
_diffrn_reflns_theta_min 1.81
_exptl_absorpt_coefficient_mu 0.971
_exptl_absorpt_correction_T_max 0.486
_exptl_absorpt_correction_T_min 0.425
_exptl_absorpt_correction_type multi-scan
_exptl_absorpt_process_details '(SADABS; Bruker, 2000)'
_exptl_crystal_colour yellow
_exptl_crystal_density_diffrn 1.645
_exptl_crystal_density_method 'not measured'
_exptl_crystal_description block
_exptl_crystal_F_000 3032
_exptl_crystal_size_max 0.471
_exptl_crystal_size_mid 0.433
_exptl_crystal_size_min 0.380
_refine_diff_density_max 1.583
_refine_diff_density_min -0.593
_refine_diff_density_rms 0.124
_refine_ls_extinction_method none
_refine_ls_goodness_of_fit_ref 1.080
_refine_ls_hydrogen_treatment mixed
_refine_ls_matrix_type full
_refine_ls_number_parameters 545
_refine_ls_number_reflns 6692
_refine_ls_number_restraints 0
_refine_ls_restrained_S_all 1.080
_refine_ls_R_factor_all 0.0803
_refine_ls_R_factor_gt 0.0493
_refine_ls_shift/su_max 0.001
_refine_ls_shift/su_mean 0.000
_refine_ls_structure_factor_coef Fsqd
_refine_ls_weighting_details 'calc w=1/[\s^2^(Fo^2^)+(0.0633P)^2^+6.2014P] where P=(Fo^2^+2Fc^2^)/3'
_refine_ls_weighting_scheme calc
_refine_ls_wR_factor_gt 0.1164
_refine_ls_wR_factor_ref 0.1338
_reflns_number_gt 4916
_reflns_number_total 6692
_reflns_threshold_expression >2sigma(I)
_cod_data_source_file c8sc05380d2.cif
_cod_data_source_block Compound_23__msh1_0m_a
_cod_original_sg_symbol_H-M 'P 21/c'
_cod_database_code 1550602

loop_
_symmetry_equiv_pos_as_xyz
'x, y, z'
'-x, y+1/2, -z+1/2'
'-x, -y, -z'
'x, -y-1/2, z-1/2'

loop_
_atom_site_label
_atom_site_type_symbol
_atom_site_fract_x
_atom_site_fract_y
_atom_site_fract_z
_atom_site_U_iso_or_equiv
_atom_site_adp_type
_atom_site_occupancy
_atom_site_symmetry_multiplicity
_atom_site_calc_flag
_atom_site_refinement_flags
Ge1 Ge 0.71605(3) 0.60151(4) 0.440837(19) 0.01400(14) Uani 1 1 d .
O1 O 0.75564(18) 0.6471(3) 0.51236(12) 0.0168(7) Uani 1 1 d .
S1 S 0.56732(7) 0.56698(10) 0.41023(5) 0.0182(3) Uani 1 1 d .
N1 N 0.7870(2) 0.4732(3) 0.42787(15) 0.0147(8) Uani 1 1 d .
N2 N 0.7619(3) 0.6812(3) 0.38427(16) 0.0231(9) Uani 1 1 d .
B1 B 0.7269(3) 0.6928(5) 0.5654(2) 0.0155(11) Uani 1 1 d .
F1 F 0.85113(17) 0.6715(2) 0.69455(10) 0.0235(6) Uani 1 1 d .
F2 F 0.86176(17) 0.4818(2) 0.76382(10) 0.0256(6) Uani 1 1 d .
F3 F 0.75543(17) 0.2859(2) 0.72686(11) 0.0256(6) Uani 1 1 d .
F4 F 0.64336(17) 0.2792(2) 0.61377(11) 0.0235(6) Uani 1 1 d .
F5 F 0.63287(16) 0.4669(2) 0.54127(10) 0.0211(6) Uani 1 1 d .
F6 F 0.57602(16) 0.6635(2) 0.63232(10) 0.0200(6) Uani 1 1 d .
F7 F 0.40539(16) 0.7494(2) 0.59752(11) 0.0230(6) Uani 1 1 d .
F8 F 0.34911(16) 0.8767(2) 0.49506(11) 0.0262(6) Uani 1 1 d .
F9 F 0.47210(17) 0.9211(2) 0.42797(11) 0.0236(6) Uani 1 1 d .
F10 F 0.64431(16) 0.8439(2) 0.46404(11) 0.0223(6) Uani 1 1 d .
F11 F 0.92582(16) 0.7071(2) 0.57126(12) 0.0278(6) Uani 1 1 d .
F12 F 1.04026(16) 0.8870(2) 0.60832(12) 0.0296(7) Uani 1 1 d .
F13 F 0.98093(17) 1.0893(2) 0.65306(11) 0.0257(6) Uani 1 1 d .
F14 F 0.80168(18) 1.1037(2) 0.65887(13) 0.0349(7) Uani 1 1 d .
F15 F 0.68645(17) 0.9238(2) 0.62380(13) 0.0339(7) Uani 1 1 d .
C1 C 0.8271(3) 0.4899(4) 0.38252(18) 0.0151(9) Uani 1 1 d .
C2 C 0.8700(3) 0.3958(4) 0.36015(18) 0.0192(10) Uani 1 1 d .
H2 H 0.8632 0.3202 0.3768 0.023 Uiso 1 1 calc R
C3 C 0.9204(3) 0.3942(4) 0.31814(19) 0.0229(10) Uani 1 1 d .
H3 H 0.9424 0.3181 0.3105 0.028 Uiso 1 1 calc R
C4 C 0.9437(3) 0.4870(4) 0.2855(2) 0.0267(11) Uani 1 1 d .
H4 H 0.9846 0.4689 0.2617 0.032 Uiso 1 1 calc R
C5 C 0.9133(3) 0.6028(5) 0.2842(2) 0.0297(12) Uani 1 1 d .
H5 H 0.9352 0.6543 0.2585 0.036 Uiso 1 1 calc R
C6 C 0.8551(3) 0.6564(5) 0.3148(2) 0.0277(11) Uani 1 1 d .
H6 H 0.8395 0.7367 0.3037 0.033 Uiso 1 1 calc R
C7 C 0.8158(3) 0.6122(4) 0.35907(18) 0.0202(10) Uani 1 1 d .
C8 C 0.7916(3) 0.3587(4) 0.45960(19) 0.0157(9) Uani 1 1 d .
H8A H 0.7729 0.2942 0.4300 0.019 Uiso 1 1 calc R
H8B H 0.7466 0.3605 0.4840 0.019 Uiso 1 1 calc R
C9 C 0.7260(4) 0.8005(5) 0.3592(3) 0.0395(14) Uani 1 1 d .
H9A H 0.7102 0.7964 0.3153 0.047 Uiso 1 1 calc R
H9B H 0.6690 0.8190 0.3712 0.047 Uiso 1 1 calc R
C10 C 0.8872(3) 0.3285(4) 0.50011(19) 0.0188(10) Uani 1 1 d .
H10 H 0.9321 0.3274 0.4750 0.023 Uiso 1 1 calc R
C11 C 0.7936(4) 0.8976(5) 0.3795(2) 0.0416(14) Uani 1 1 d .
H11 H 0.8405 0.8931 0.3560 0.050 Uiso 1 1 calc R
C12 C 0.9198(4) 0.4206(5) 0.5487(2) 0.0400(14) Uani 1 1 d .
H12A H 0.8800 0.4183 0.5761 0.060 Uiso 1 1 calc R
H12B H 0.9172 0.5000 0.5310 0.060 Uiso 1 1 calc R
H12C H 0.9833 0.4028 0.5706 0.060 Uiso 1 1 calc R
C13 C 0.8837(4) 0.2045(5) 0.5251(3) 0.0425(15) Uani 1 1 d .
H13A H 0.9457 0.1803 0.5472 0.064 Uiso 1 1 calc R
H13B H 0.8602 0.1485 0.4925 0.064 Uiso 1 1 calc R
H13C H 0.8429 0.2046 0.5518 0.064 Uiso 1 1 calc R
C14 C 0.8440(4) 0.8944(5) 0.4447(3) 0.0457(15) Uani 1 1 d .
H14A H 0.8005 0.9106 0.4687 0.069 Uiso 1 1 calc R
H14B H 0.8926 0.9550 0.4529 0.069 Uiso 1 1 calc R
H14C H 0.8715 0.8155 0.4548 0.069 Uiso 1 1 calc R
C15 C 0.7360(4) 1.0176(5) 0.3615(3) 0.0446(15) Uani 1 1 d .
H15A H 0.6972 1.0105 0.3208 0.067 Uiso 1 1 calc R
H15B H 0.7784 1.0848 0.3639 0.067 Uiso 1 1 calc R
H15C H 0.6970 1.0310 0.3887 0.067 Uiso 1 1 calc R
C16 C 0.5587(3) 0.5635(4) 0.33154(18) 0.0164(9) Uani 1 1 d .
C17 C 0.5994(3) 0.4728(4) 0.30616(19) 0.0207(10) Uani 1 1 d .
H17 H 0.6320 0.4105 0.3302 0.025 Uiso 1 1 calc R
C18 C 0.5919(3) 0.4742(4) 0.2452(2) 0.0245(11) Uani 1 1 d .
H18 H 0.6208 0.4137 0.2279 0.029 Uiso 1 1 calc R
C19 C 0.5427(4) 0.5632(5) 0.2100(2) 0.0349(13) Uani 1 1 d .
H19 H 0.5367 0.5634 0.1684 0.042 Uiso 1 1 calc R
C20 C 0.5022(4) 0.6516(5) 0.2356(2) 0.0411(15) Uani 1 1 d .
H20 H 0.4681 0.7125 0.2112 0.049 Uiso 1 1 calc R
C21 C 0.5104(3) 0.6535(4) 0.2967(2) 0.0267(11) Uani 1 1 d .
H21 H 0.4832 0.7157 0.3140 0.032 Uiso 1 1 calc R
C22 C 0.7400(3) 0.5806(4) 0.61309(18) 0.0145(9) Uani 1 1 d .
C23 C 0.7978(3) 0.5756(4) 0.67081(19) 0.0166(10) Uani 1 1 d .
C24 C 0.8043(3) 0.4790(4) 0.70848(18) 0.0174(10) Uani 1 1 d .
C25 C 0.7516(3) 0.3795(4) 0.68985(19) 0.0185(10) Uani 1 1 d .
C26 C 0.6943(3) 0.3771(4) 0.63280(19) 0.0169(10) Uani 1 1 d .
C27 C 0.6909(3) 0.4750(4) 0.59692(18) 0.0147(9) Uani 1 1 d .
C28 C 0.6189(3) 0.7410(4) 0.54753(18) 0.0139(9) Uani 1 1 d .
C29 C 0.5533(3) 0.7234(4) 0.57974(18) 0.0135(9) Uani 1 1 d .
C30 C 0.4648(3) 0.7676(4) 0.56310(19) 0.0183(10) Uani 1 1 d .
C31 C 0.4363(3) 0.8335(4) 0.51163(19) 0.0167(10) Uani 1 1 d .
C32 C 0.4974(3) 0.8563(4) 0.47857(18) 0.0174(10) Uani 1 1 d .
C33 C 0.5856(3) 0.8116(4) 0.49771(18) 0.0161(9) Uani 1 1 d .
C34 C 0.7973(3) 0.8062(4) 0.59194(17) 0.0144(9) Uani 1 1 d .
C35 C 0.8892(3) 0.8046(4) 0.59076(19) 0.0167(9) Uani 1 1 d .
C36 C 0.9501(3) 0.8966(4) 0.61053(19) 0.0185(10) Uani 1 1 d .
C37 C 0.9218(3) 0.9983(4) 0.63343(19) 0.0194(10) Uani 1 1 d .
C38 C 0.8311(3) 1.0048(4) 0.63631(19) 0.0200(10) Uani 1 1 d .
C39 C 0.7728(3) 0.9102(4) 0.61683(19) 0.0186(10) Uani 1 1 d .

loop_
_atom_site_aniso_label
_atom_site_aniso_U_11
_atom_site_aniso_U_22
_atom_site_aniso_U_33
_atom_site_aniso_U_23
_atom_site_aniso_U_13
_atom_site_aniso_U_12
Ge1 0.0152(2) 0.0158(2) 0.0116(2) 0.0014(2) 0.00437(18) 0.00362(19)
O1 0.0134(15) 0.0230(17) 0.0144(15) -0.0016(13) 0.0041(12) 0.0028(12)
S1 0.0158(5) 0.0263(6) 0.0130(5) 0.0015(5) 0.0047(4) 0.0039(5)
N1 0.0172(18) 0.0144(19) 0.0110(18) 0.0035(15) 0.0009(15) 0.0009(15)
N2 0.028(2) 0.021(2) 0.026(2) 0.0084(17) 0.0166(18) 0.0116(17)
B1 0.014(2) 0.020(3) 0.014(3) -0.002(2) 0.005(2) 0.002(2)
F1 0.0289(14) 0.0212(14) 0.0168(13) -0.0016(11) -0.0006(11) -0.0083(12)
F2 0.0307(15) 0.0310(16) 0.0114(13) 0.0021(11) -0.0015(11) -0.0030(12)
F3 0.0348(15) 0.0195(14) 0.0219(14) 0.0043(12) 0.0062(12) 0.0006(12)
F4 0.0265(14) 0.0176(14) 0.0238(14) -0.0033(11) 0.0018(12) -0.0050(11)
F5 0.0203(13) 0.0248(15) 0.0153(13) -0.0021(11) -0.0008(11) -0.0023(11)
F6 0.0155(13) 0.0295(15) 0.0157(13) 0.0046(11) 0.0052(10) 0.0040(11)
F7 0.0146(12) 0.0334(16) 0.0235(14) -0.0023(12) 0.0096(11) -0.0006(11)
F8 0.0165(13) 0.0321(16) 0.0284(15) 0.0012(12) 0.0029(11) 0.0070(11)
F9 0.0271(14) 0.0226(15) 0.0192(14) 0.0063(11) 0.0025(11) 0.0061(11)
F10 0.0231(14) 0.0253(14) 0.0220(14) 0.0036(12) 0.0122(11) 0.0027(11)
F11 0.0146(13) 0.0268(15) 0.0422(17) -0.0132(13) 0.0077(12) 0.0042(11)
F12 0.0148(13) 0.0393(17) 0.0361(16) -0.0083(14) 0.0092(12) -0.0065(12)
F13 0.0253(14) 0.0229(15) 0.0240(14) 0.0003(12) -0.0025(11) -0.0086(12)
F14 0.0249(14) 0.0254(16) 0.0499(19) -0.0185(14) 0.0011(13) 0.0048(12)
F15 0.0168(13) 0.0381(17) 0.0486(18) -0.0255(14) 0.0115(13) -0.0014(12)
C1 0.011(2) 0.023(2) 0.009(2) -0.0027(18) -0.0004(17) -0.0003(18)
C2 0.018(2) 0.024(2) 0.015(2) -0.004(2) 0.0028(18) 0.004(2)
C3 0.026(2) 0.025(3) 0.017(2) -0.005(2) 0.004(2) 0.008(2)
C4 0.026(3) 0.039(3) 0.017(2) 0.002(2) 0.009(2) 0.013(2)
C5 0.039(3) 0.037(3) 0.018(2) 0.013(2) 0.018(2) 0.012(2)
C6 0.035(3) 0.029(3) 0.025(3) 0.009(2) 0.017(2) 0.012(2)
C7 0.023(2) 0.026(3) 0.012(2) 0.000(2) 0.0064(19) 0.007(2)
C8 0.014(2) 0.017(2) 0.017(2) 0.0023(19) 0.0052(18) -0.0021(18)
C9 0.045(3) 0.036(3) 0.048(4) 0.004(3) 0.030(3) 0.001(3)
C10 0.018(2) 0.020(3) 0.018(2) 0.0018(19) 0.0044(19) 0.0017(19)
C11 0.030(3) 0.061(4) 0.035(3) -0.008(3) 0.009(2) 0.006(3)
C12 0.031(3) 0.038(3) 0.040(3) -0.010(3) -0.011(3) 0.009(2)
C13 0.035(3) 0.036(3) 0.050(4) 0.023(3) 0.000(3) 0.000(3)
C14 0.047(4) 0.039(3) 0.053(4) 0.002(3) 0.015(3) -0.006(3)
C15 0.076(4) 0.017(3) 0.049(4) 0.009(3) 0.030(3) 0.008(3)
C16 0.015(2) 0.020(2) 0.014(2) 0.0011(19) 0.0033(18) -0.0043(18)
C17 0.020(2) 0.021(3) 0.019(2) -0.001(2) 0.0009(19) 0.0019(19)
C18 0.026(3) 0.029(3) 0.019(2) -0.005(2) 0.007(2) -0.004(2)
C19 0.051(3) 0.042(3) 0.013(2) 0.000(2) 0.011(2) 0.003(3)
C20 0.060(4) 0.044(3) 0.016(3) 0.009(3) 0.003(3) 0.022(3)
C21 0.030(3) 0.027(3) 0.022(3) 0.003(2) 0.004(2) 0.009(2)
C22 0.014(2) 0.017(2) 0.014(2) -0.0031(18) 0.0058(17) 0.0040(17)
C23 0.016(2) 0.017(2) 0.017(2) -0.0046(19) 0.0041(18) -0.0010(18)
C24 0.017(2) 0.023(3) 0.011(2) -0.0017(19) 0.0025(18) 0.0017(19)
C25 0.022(2) 0.018(2) 0.017(2) 0.0052(19) 0.0073(19) 0.0036(19)
C26 0.016(2) 0.014(2) 0.021(2) -0.0059(19) 0.0063(19) -0.0001(18)
C27 0.013(2) 0.017(2) 0.013(2) -0.0030(18) 0.0021(17) 0.0022(17)
C28 0.017(2) 0.015(2) 0.010(2) -0.0030(18) 0.0040(18) 0.0011(18)
C29 0.015(2) 0.017(2) 0.008(2) -0.0014(18) 0.0011(17) 0.0016(18)
C30 0.013(2) 0.026(3) 0.017(2) -0.007(2) 0.0059(19) -0.0058(19)
C31 0.011(2) 0.017(2) 0.020(2) -0.0044(19) -0.0008(18) 0.0044(18)
C32 0.022(2) 0.018(2) 0.012(2) 0.0029(18) 0.0023(19) 0.0005(18)
C33 0.022(2) 0.014(2) 0.014(2) -0.0050(18) 0.0094(19) -0.0017(18)
C34 0.015(2) 0.018(2) 0.009(2) 0.0014(18) 0.0007(18) 0.0009(18)
C35 0.019(2) 0.016(2) 0.016(2) -0.0003(19) 0.0064(19) 0.0033(18)
C36 0.012(2) 0.027(3) 0.016(2) 0.005(2) 0.0031(18) -0.0020(19)
C37 0.021(2) 0.019(2) 0.016(2) 0.0031(19) -0.0006(19) -0.0063(19)
C38 0.020(2) 0.017(2) 0.020(2) -0.005(2) -0.0004(19) 0.0057(19)
C39 0.014(2) 0.020(2) 0.023(2) -0.003(2) 0.0072(19) 0.0046(19)

loop_
_atom_type_symbol
_atom_type_description
_atom_type_scat_dispersion_real
_atom_type_scat_dispersion_imag
_atom_type_scat_source
C C 0.0033 0.0016 'International Tables Vol C Tables 4.2.6.8 and 6.1.1.4'
H H 0.0000 0.0000 'International Tables Vol C Tables 4.2.6.8 and 6.1.1.4'
Ge Ge 0.1547 1.8001 'International Tables Vol C Tables 4.2.6.8 and 6.1.1.4'
S S 0.1246 0.1234 'International Tables Vol C Tables 4.2.6.8 and 6.1.1.4'
F F 0.0171 0.0103 'International Tables Vol C Tables 4.2.6.8 and 6.1.1.4'
O O 0.0106 0.0060 'International Tables Vol C Tables 4.2.6.8 and 6.1.1.4'
N N 0.0061 0.0033 'International Tables Vol C Tables 4.2.6.8 and 6.1.1.4'
B B 0.0013 0.0007 'International Tables Vol C Tables 4.2.6.8 and 6.1.1.4'

loop_
_geom_angle_atom_site_label_1
_geom_angle_atom_site_label_2
_geom_angle_atom_site_label_3
_geom_angle
O1 Ge1 N1 108.78(15)
O1 Ge1 N2 116.67(17)
N1 Ge1 N2 85.72(16)
O1 Ge1 S1 116.19(10)
N1 Ge1 S1 112.82(12)
N2 Ge1 S1 112.65(13)
B1 O1 Ge1 144.0(3)
C16 S1 Ge1 97.70(14)
C1 N1 C8 122.5(3)
C1 N1 Ge1 114.0(3)
C8 N1 Ge1 123.2(3)
C7 N2 C9 122.2(4)
C7 N2 Ge1 113.7(3)
C9 N2 Ge1 122.8(3)
O1 B1 C22 106.4(3)
O1 B1 C28 112.0(3)
C22 B1 C28 110.9(3)
O1 B1 C34 106.0(3)
C22 B1 C34 112.2(3)
C28 B1 C34 109.3(3)
N1 C1 C2 121.5(4)
N1 C1 C7 112.7(4)
C2 C1 C7 125.7(4)
C3 C2 C1 131.2(4)
C3 C2 H2 114.4
C1 C2 H2 114.4
C2 C3 C4 129.8(4)
C2 C3 H3 115.1
C4 C3 H3 115.1
C5 C4 C3 126.4(4)
C5 C4 H4 116.8
C3 C4 H4 116.8
C4 C5 C6 130.0(5)
C4 C5 H5 115.0
C6 C5 H5 115.0
C5 C6 C7 131.2(5)
C5 C6 H6 114.4
C7 C6 H6 114.4
N2 C7 C6 121.8(4)
N2 C7 C1 113.4(4)
C6 C7 C1 124.9(4)
N1 C8 C10 114.4(3)
N1 C8 H8A 108.7
C10 C8 H8A 108.7
N1 C8 H8B 108.7
C10 C8 H8B 108.7
H8A C8 H8B 107.6
C11 C9 N2 112.5(5)
C11 C9 H9A 109.1
N2 C9 H9A 109.1
C11 C9 H9B 109.1
N2 C9 H9B 109.1
H9A C9 H9B 107.8
C13 C10 C12 112.0(4)
C13 C10 C8 108.5(4)
C12 C10 C8 112.3(4)
C13 C10 H10 108.0
C12 C10 H10 108.0
C8 C10 H10 108.0
C9 C11 C14 115.3(5)
C9 C11 C15 104.8(4)
C14 C11 C15 112.5(5)
C9 C11 H11 108.0
C14 C11 H11 108.0
C15 C11 H11 108.0
C10 C12 H12A 109.5
C10 C12 H12B 109.5
H12A C12 H12B 109.5
C10 C12 H12C 109.5
H12A C12 H12C 109.5
H12B C12 H12C 109.5
C10 C13 H13A 109.5
C10 C13 H13B 109.5
H13A C13 H13B 109.5
C10 C13 H13C 109.5
H13A C13 H13C 109.5
H13B C13 H13C 109.5
C11 C14 H14A 109.5
C11 C14 H14B 109.5
H14A C14 H14B 109.5
C11 C14 H14C 109.5
H14A C14 H14C 109.5
H14B C14 H14C 109.5
C11 C15 H15A 109.5
C11 C15 H15B 109.5
H15A C15 H15B 109.5
C11 C15 H15C 109.5
H15A C15 H15C 109.5
H15B C15 H15C 109.5
C21 C16 C17 120.5(4)
C21 C16 S1 118.1(3)
C17 C16 S1 121.5(3)
C16 C17 C18 119.6(4)
C16 C17 H17 120.2
C18 C17 H17 120.2
C19 C18 C17 120.2(4)
C19 C18 H18 119.9
C17 C18 H18 119.9
C20 C19 C18 119.6(5)
C20 C19 H19 120.2
C18 C19 H19 120.2
C19 C20 C21 121.2(5)
C19 C20 H20 119.4
C21 C20 H20 119.4
C16 C21 C20 118.9(5)
C16 C21 H21 120.5
C20 C21 H21 120.5
C27 C22 C23 112.3(4)
C27 C22 B1 120.1(4)
C23 C22 B1 127.7(4)
F1 C23 C24 114.9(4)
F1 C23 C22 120.6(4)
C24 C23 C22 124.4(4)
F2 C24 C25 119.6(4)
F2 C24 C23 120.6(4)
C25 C24 C23 119.8(4)
F3 C25 C24 120.3(4)
F3 C25 C26 120.7(4)
C24 C25 C26 119.0(4)
F4 C26 C27 121.6(4)
F4 C26 C25 119.5(4)
C27 C26 C25 119.0(4)
F5 C27 C26 116.0(4)
F5 C27 C22 118.5(4)
C26 C27 C22 125.5(4)
C33 C28 C29 112.1(4)
C33 C28 B1 121.0(4)
C29 C28 B1 126.8(4)
F6 C29 C30 115.6(3)
F6 C29 C28 120.3(3)
C30 C29 C28 124.1(4)
F7 C30 C31 119.3(4)
F7 C30 C29 120.8(4)
C31 C30 C29 119.9(4)
F8 C31 C32 120.8(4)
F8 C31 C30 120.0(4)
C32 C31 C30 119.2(4)
F9 C32 C31 120.8(4)
F9 C32 C33 120.5(4)
C31 C32 C33 118.6(4)
F10 C33 C32 115.2(4)
F10 C33 C28 118.8(4)
C32 C33 C28 126.0(4)
C35 C34 C39 113.0(4)
C35 C34 B1 121.5(4)
C39 C34 B1 125.6(4)
F11 C35 C36 115.2(4)
F11 C35 C34 120.6(4)
C36 C35 C34 124.2(4)
C37 C36 F12 119.1(4)
C37 C36 C35 120.5(4)
F12 C36 C35 120.4(4)
F13 C37 C36 121.1(4)
F13 C37 C38 120.8(4)
C36 C37 C38 118.1(4)
F14 C38 C39 121.1(4)
F14 C38 C37 119.2(4)
C39 C38 C37 119.6(4)
F15 C39 C38 114.9(4)
F15 C39 C34 120.5(4)
C38 C39 C34 124.6(4)

loop_
_geom_bond_atom_site_label_1
_geom_bond_atom_site_label_2
_geom_bond_distance
Ge1 O1 1.698(3)
Ge1 N1 1.864(4)
Ge1 N2 1.866(4)
Ge1 S1 2.199(2)
O1 B1 1.501(5)
S1 C16 1.805(5)
N1 C1 1.358(5)
N1 C8 1.476(5)
N2 C7 1.359(5)
N2 C9 1.504(6)
B1 C22 1.658(7)
B1 C28 1.659(6)
B1 C34 1.670(6)
F1 C23 1.372(5)
F2 C24 1.355(5)
F3 C25 1.351(5)
F4 C26 1.348(5)
F5 C27 1.367(5)
F6 C29 1.362(5)
F7 C30 1.360(5)
F8 C31 1.357(5)
F9 C32 1.354(5)
F10 C33 1.372(5)
F11 C35 1.356(5)
F12 C36 1.373(5)
F13 C37 1.354(5)
F14 C38 1.351(5)
F15 C39 1.358(5)
C1 C2 1.406(6)
C1 C7 1.472(6)
C2 C3 1.384(6)
C2 H2 0.9500
C3 C4 1.387(7)
C3 H3 0.9500
C4 C5 1.376(7)
C4 H4 0.9500
C5 C6 1.399(6)
C5 H5 0.9500
C6 C7 1.405(6)
C6 H6 0.9500
C8 C10 1.540(6)
C8 H8A 0.9900
C8 H8B 0.9900
C9 C11 1.483(8)
C9 H9A 0.9900
C9 H9B 0.9900
C10 C13 1.516(7)
C10 C12 1.519(7)
C10 H10 1.0000
C11 C14 1.512(8)
C11 C15 1.598(8)
C11 H11 1.0000
C12 H12A 0.9800
C12 H12B 0.9800
C12 H12C 0.9800
C13 H13A 0.9800
C13 H13B 0.9800
C13 H13C 0.9800
C14 H14A 0.9800
C14 H14B 0.9800
C14 H14C 0.9800
C15 H15A 0.9800
C15 H15B 0.9800
C15 H15C 0.9800
C16 C21 1.380(6)
C16 C17 1.396(6)
C17 C18 1.396(6)
C17 H17 0.9500
C18 C19 1.380(7)
C18 H18 0.9500
C19 C20 1.378(7)
C19 H19 0.9500
C20 C21 1.398(7)
C20 H20 0.9500
C21 H21 0.9500
C22 C27 1.396(6)
C22 C23 1.401(6)
C23 C24 1.383(6)
C24 C25 1.374(6)
C25 C26 1.385(6)
C26 C27 1.375(6)
C28 C33 1.389(6)
C28 C29 1.399(6)
C29 C30 1.378(6)
C30 C31 1.380(6)
C31 C32 1.367(6)
C32 C33 1.379(6)
C34 C35 1.388(6)
C34 C39 1.395(6)
C35 C36 1.378(6)
C36 C37 1.373(6)
C37 C38 1.384(6)
C38 C39 1.378(6)

loop_
_geom_torsion_atom_site_label_1
_geom_torsion_atom_site_label_2
_geom_torsion_atom_site_label_3
_geom_torsion_atom_site_label_4
_geom_torsion
N1 Ge1 O1 B1 -141.5(5)
N2 Ge1 O1 B1 123.8(5)
S1 Ge1 O1 B1 -12.9(5)
O1 Ge1 S1 C16 165.21(18)
N1 Ge1 S1 C16 -68.19(19)
N2 Ge1 S1 C16 26.9(2)
O1 Ge1 N1 C1 -123.5(3)
N2 Ge1 N1 C1 -6.8(3)
S1 Ge1 N1 C1 106.0(3)
O1 Ge1 N1 C8 62.6(3)
N2 Ge1 N1 C8 179.4(3)
S1 Ge1 N1 C8 -67.8(3)
O1 Ge1 N2 C7 112.9(3)
N1 Ge1 N2 C7 4.0(3)
S1 Ge1 N2 C7 -108.9(3)
O1 Ge1 N2 C9 -80.0(4)
N1 Ge1 N2 C9 171.1(4)
S1 Ge1 N2 C9 58.1(4)
Ge1 O1 B1 C22 105.5(5)
Ge1 O1 B1 C28 -15.8(7)
Ge1 O1 B1 C34 -134.9(4)
C8 N1 C1 C2 4.7(6)
Ge1 N1 C1 C2 -169.2(3)
C8 N1 C1 C7 -178.2(4)
Ge1 N1 C1 C7 7.9(4)
N1 C1 C2 C3 -174.4(4)
C7 C1 C2 C3 9.0(7)
C1 C2 C3 C4 0.1(8)
C2 C3 C4 C5 -6.5(8)
C3 C4 C5 C6 1.4(9)
C4 C5 C6 C7 5.5(10)
C9 N2 C7 C6 11.7(7)
Ge1 N2 C7 C6 178.9(4)
C9 N2 C7 C1 -167.8(4)
Ge1 N2 C7 C1 -0.7(5)
C5 C6 C7 N2 178.5(5)
C5 C6 C7 C1 -2.0(9)
N1 C1 C7 N2 -4.7(5)
C2 C1 C7 N2 172.2(4)
N1 C1 C7 C6 175.8(4)
C2 C1 C7 C6 -7.3(7)
C1 N1 C8 C10 71.3(5)
Ge1 N1 C8 C10 -115.4(4)
C7 N2 C9 C11 -83.9(6)
Ge1 N2 C9 C11 110.1(4)
N1 C8 C10 C13 -174.9(4)
N1 C8 C10 C12 60.8(5)
N2 C9 C11 C14 -42.8(6)
N2 C9 C11 C15 -167.1(4)
Ge1 S1 C16 C21 -112.6(3)
Ge1 S1 C16 C17 67.5(4)
C21 C16 C17 C18 0.7(6)
S1 C16 C17 C18 -179.3(3)
C16 C17 C18 C19 -1.5(7)
C17 C18 C19 C20 1.0(8)
C18 C19 C20 C21 0.3(9)
C17 C16 C21 C20 0.6(7)
S1 C16 C21 C20 -179.4(4)
C19 C20 C21 C16 -1.1(8)
O1 B1 C22 C27 -60.5(5)
C28 B1 C22 C27 61.6(5)
C34 B1 C22 C27 -175.9(3)
O1 B1 C22 C23 118.8(4)
C28 B1 C22 C23 -119.2(4)
C34 B1 C22 C23 3.3(6)
C27 C22 C23 F1 -179.6(4)
B1 C22 C23 F1 1.0(6)
C27 C22 C23 C24 -1.5(6)
B1 C22 C23 C24 179.1(4)
F1 C23 C24 F2 -1.6(6)
C22 C23 C24 F2 -179.8(4)
F1 C23 C24 C25 178.0(4)
C22 C23 C24 C25 -0.2(7)
F2 C24 C25 F3 1.4(6)
C23 C24 C25 F3 -178.1(4)
F2 C24 C25 C26 -178.8(4)
C23 C24 C25 C26 1.6(6)
F3 C25 C26 F4 -1.3(6)
C24 C25 C26 F4 179.0(4)
F3 C25 C26 C27 178.7(4)
C24 C25 C26 C27 -1.1(6)
F4 C26 C27 F5 0.1(6)
C25 C26 C27 F5 -179.8(4)
F4 C26 C27 C22 179.0(4)
C25 C26 C27 C22 -0.9(7)
C23 C22 C27 F5 -179.0(3)
B1 C22 C27 F5 0.4(5)
C23 C22 C27 C26 2.1(6)
B1 C22 C27 C26 -178.5(4)
O1 B1 C28 C33 -44.3(5)
C22 B1 C28 C33 -163.0(4)
C34 B1 C28 C33 72.8(5)
O1 B1 C28 C29 139.1(4)
C22 B1 C28 C29 20.4(6)
C34 B1 C28 C29 -103.7(5)
C33 C28 C29 F6 -175.2(4)
B1 C28 C29 F6 1.6(6)
C33 C28 C29 C30 2.0(6)
B1 C28 C29 C30 178.8(4)
F6 C29 C30 F7 -1.0(6)
C28 C29 C30 F7 -178.3(4)
F6 C29 C30 C31 177.6(4)
C28 C29 C30 C31 0.2(7)
F7 C30 C31 F8 -1.7(6)
C29 C30 C31 F8 179.8(4)
F7 C30 C31 C32 177.0(4)
C29 C30 C31 C32 -1.6(6)
F8 C31 C32 F9 -1.0(6)
C30 C31 C32 F9 -179.7(4)
F8 C31 C32 C33 179.2(4)
C30 C31 C32 C33 0.5(6)
F9 C32 C33 F10 3.7(6)
C31 C32 C33 F10 -176.5(4)
F9 C32 C33 C28 -177.8(4)
C31 C32 C33 C28 2.1(7)
C29 C28 C33 F10 175.3(3)
B1 C28 C33 F10 -1.7(6)
C29 C28 C33 C32 -3.2(6)
B1 C28 C33 C32 179.8(4)
O1 B1 C34 C35 -36.0(5)
C22 B1 C34 C35 79.7(5)
C28 B1 C34 C35 -156.9(4)
O1 B1 C34 C39 143.8(4)
C22 B1 C34 C39 -100.4(5)
C28 B1 C34 C39 22.9(6)
C39 C34 C35 F11 176.0(4)
B1 C34 C35 F11 -4.1(6)
C39 C34 C35 C36 -1.6(6)
B1 C34 C35 C36 178.3(4)
F11 C35 C36 C37 -177.5(4)
C34 C35 C36 C37 0.2(7)
F11 C35 C36 F12 1.6(6)
C34 C35 C36 F12 179.3(4)
F12 C36 C37 F13 0.8(6)
C35 C36 C37 F13 180.0(4)
F12 C36 C37 C38 -178.7(4)
C35 C36 C37 C38 0.4(6)
F13 C37 C38 F14 0.2(6)
C36 C37 C38 F14 179.7(4)
F13 C37 C38 C39 -179.0(4)
C36 C37 C38 C39 0.5(6)
F14 C38 C39 F15 -1.7(6)
C37 C38 C39 F15 177.5(4)
F14 C38 C39 C34 178.6(4)
C37 C38 C39 C34 -2.1(7)
C35 C34 C39 F15 -177.0(4)
B1 C34 C39 F15 3.1(6)
C35 C34 C39 C38 2.5(6)
B1 C34 C39 C38 -177.3(4)
